data_2010947
loop_
_publ_author_name
'Cam\'i, Gerardo'
'Server-Carri\'o, Juan'
'Fustero, Santos'
'Pedregosa, Jos\'e'

_publ_section_title
;A novel heterocyclic sulfonamide:
 <i>N</i>-benzyl-5-[<i>N</i>-benzyl-<i>N</i>-(<i>tert</i>-butyloxycarbonyl)amino]-<i>N</i>-(<i>tert</i>-butyloxycarbonyl)-1,3,4-thiadiazole-2-sulfonamide
;
_journal_issue 5
_journal_name_full 'Acta Crystallographica Section C'
_journal_page_first e209
_journal_page_last e210
_journal_paper_doi 10.1107/S0108270100004741
_journal_volume 56
_journal_year 2000
_chemical_formula_moiety 'C26 H32 N4 O6 S2'
_chemical_formula_sum 'C26 H32 N4 O6 S2'
_chemical_formula_weight 560.68
_space_group_IT_number 14
_symmetry_cell_setting monoclinic
_symmetry_space_group_name_Hall '-P 2yn'
_symmetry_space_group_name_H-M 'P 1 21/n 1'
_cell_angle_alpha 90.00
_cell_angle_beta 107.910(10)
_cell_angle_gamma 90.00
_cell_formula_units_Z 4
_cell_length_a 15.4080(10)
_cell_length_b 10.2560(10)
_cell_length_c 19.4020(10)
_cell_measurement_reflns_used 25
_cell_measurement_temperature 293(2)
_cell_measurement_theta_max 13.6
_cell_measurement_theta_min 9.5
_cell_volume 2917.4(4)
_computing_cell_refinement 'CAD-4 EXPRESS'
_computing_data_collection 'CAD-4 EXPRESS (Enraf-Nonius, 1989)'
_computing_data_reduction 'XRAY80 (Stewart, 1978)'
_computing_molecular_graphics 'ORTEP-3 (Farrugia, 1997)'
_computing_structure_refinement 'SHELXL97 (Sheldrick, 1997)'
_computing_structure_solution 'SIR92 (Altomare et al., 1994)'
_diffrn_ambient_temperature 293(2)
_diffrn_measurement_device_type 'Enraf-Nonius CAD-4'
_diffrn_measurement_method \w/2q
_diffrn_radiation_type MoK\a
_diffrn_radiation_wavelength .71070
_diffrn_reflns_av_R_equivalents .0074
_diffrn_reflns_limit_h_max 18
_diffrn_reflns_limit_h_min 0
_diffrn_reflns_limit_k_max 12
_diffrn_reflns_limit_k_min 0
_diffrn_reflns_limit_l_max 21
_diffrn_reflns_limit_l_min -23
_diffrn_reflns_number 5807
_diffrn_reflns_theta_max 24.99
_diffrn_reflns_theta_min 1.48
_diffrn_standards_decay_% 0
_diffrn_standards_interval_time 90
_diffrn_standards_number 3
_exptl_absorpt_coefficient_mu .227
_exptl_absorpt_correction_type none
_exptl_crystal_colour colourless
_exptl_crystal_density_diffrn 1.277
_exptl_crystal_density_method 'not measured'
_exptl_crystal_description prismatic
_exptl_crystal_F_000 1184
_exptl_crystal_size_max .30
_exptl_crystal_size_mid .25
_exptl_crystal_size_min .20
_refine_diff_density_max .23
_refine_diff_density_min -.27
_refine_ls_extinction_method none
_refine_ls_goodness_of_fit_ref 1.057
_refine_ls_hydrogen_treatment constr
_refine_ls_matrix_type full
_refine_ls_number_parameters 360
_refine_ls_number_reflns 5114
_refine_ls_number_restraints 0
_refine_ls_restrained_S_all 1.057
_refine_ls_R_factor_all .092
_refine_ls_R_factor_gt .049
_refine_ls_shift/su_max .001
_refine_ls_structure_factor_coef Fsqd
_refine_ls_weighting_details 'calc w = 1/[\s^2^(Fo^2^)+(0.0755P)^2^] where P = (Fo^2^+2Fc^2^)/3'
_refine_ls_weighting_scheme calc
_refine_ls_wR_factor_ref .156
_reflns_number_gt 3022
_reflns_number_total 5114
_reflns_threshold_expression I>2\s(I)
_cod_data_source_file qa0264.cif
_cod_data_source_block I
_cod_original_sg_symbol_H-M 'P 21/n'
_cod_database_code 2010947
_cod_database_fobs_code 2010947

loop_
_symmetry_equiv_pos_as_xyz
'x, y, z'
'-x+1/2, y+1/2, -z+1/2'
'-x, -y, -z'
'x-1/2, -y-1/2, z-1/2'

loop_
_atom_site_label
_atom_site_fract_x
_atom_site_fract_y
_atom_site_fract_z
_atom_site_U_iso_or_equiv
_atom_site_adp_type
_atom_site_calc_flag
_atom_site_refinement_flags
_atom_site_occupancy
_atom_site_disorder_assembly
_atom_site_disorder_group
_atom_site_type_symbol
S1 .74709(6) .23860(8) .07908(5) .0580(3) Uani d . 1 . . S
S2 .80711(7) .50366(8) .04779(5) .0594(3) Uani d . 1 . . S
O1 .85615(19) .5836(2) .10679(13) .0757(7) Uani d . 1 . . O
O2 .71069(17) .5092(2) .02285(13) .0714(7) Uani d . 1 . . O
O3 .77776(18) .3621(2) -.08413(13) .0705(7) Uani d . 1 . . O
O4 .85891(18) .5044(2) -.12896(13) .0743(7) Uani d . 1 . . O
O5 .73106(16) -.1540(2) .15431(13) .0674(7) Uani d . 1 . . O
O6 .66786(17) .0395(2) .11114(15) .0740(7) Uani d . 1 . . O
N1 .91477(19) .1650(3) .11328(15) .0606(7) Uani d . 1 . . N
N2 .9133(2) .2928(3) .08984(15) .0628(7) Uani d . 1 . . N
N3 .81869(18) .0010(2) .13092(14) .0536(6) Uani d . 1 . . N
N4 .85090(19) .5357(3) -.01810(14) .0585(7) Uani d . 1 . . N
C1 .8331(2) .1256(3) .11055(16) .0502(7) Uani d . 1 . . C
C2 .8319(2) .3399(3) .07133(17) .0540(8) Uani d . 1 . . C
C3 .8242(2) .4569(3) -.08026(18) .0585(8) Uani d . 1 . . C
C4 .8442(3) .4416(4) -.20077(18) .0711(10) Uani d . 1 . . C
C5 .8853(4) .3067(5) -.1893(3) .1108(18) Uani d . 1 . . C
H5A .9511 .3130 -.1628 .166 Uiso calc R 1 . . H
H5B .8769 .2647 -.2368 .166 Uiso calc R 1 . . H
H5C .8548 .2540 -.1609 .166 Uiso calc R 1 . . H
C6 .7440(3) .4365(5) -.2411(2) .1034(16) Uani d . 1 . . C
H6A .7185 .527 -.2477 .155 Uiso calc R 1 . . H
H6B .7119 .3836 -.2127 .155 Uiso calc R 1 . . H
H6C .7345 .3951 -.2898 .155 Uiso calc R 1 . . H
C7 .8959(3) .5312(5) -.2356(2) .121(2) Uani d . 1 . . C
H7A .957 .5307 -.2091 .182 Uiso calc R 1 . . H
H7B .8733 .614 -.2371 .182 Uiso calc R 1 . . H
H7C .8894 .5031 -.2820 .182 Uiso calc R 1 . . H
C8 .9070(2) .6554(3) -.0130(2) .0639(9) Uani d . 1 . . C
H8A .9484 .6434 -.0444 .077 Uiso calc R 1 . . H
H8B .9475 .6659 .0390 .077 Uiso calc R 1 . . H
C9 .8525(2) .7789(3) -.03595(17) .0565(8) Uani d . 1 . . C
C10 .8998(3) .8900(4) -.0437(2) .0805(12) Uani d . 1 . . C
H10 .971 .8846 -.0373 .097 Uiso calc R 1 . . H
C11 .8547(4) 1.0075(4) -.0597(2) .0943(15) Uani d . 1 . . C
H11 .8853 1.076 -.0641 .113 Uiso calc R 1 . . H
C12 .7651(4) 1.0188(4) -.0686(2) .0878(14) Uani d . 1 . . C
H12 .7343 1.105 -.0796 .105 Uiso calc R 1 . . H
C13 .7170(3) .9111(4) -.0625(2) .0897(14) Uani d . 1 . . C
H13 .656 .9172 -.0685 .108 Uiso calc R 1 . . H
C14 .7613(3) .7904(4) -.0469(2) .0822(12) Uani d . 1 . . C
H14 .7305 .723 -.0442 .099 Uiso calc R 1 . . H
C15 .7319(3) -.0335(3) .13064(19) .0617(9) Uani d . 1 . . C
C16 .6455(3) -.2134(4) .1612(2) .0690(10) Uani d . 1 . . C
C17 .6114(3) -.1342(4) .2126(3) .1069(18) Uani d . 1 . . C
H17A .6588 -.1302 .2601 .160 Uiso calc R 1 . . H
H17B .5561 -.1753 .2182 .160 Uiso calc R 1 . . H
H17C .5968 -.045 .1933 .160 Uiso calc R 1 . . H
C18 .6792(3) -.3456(4) .1923(3) .0909(14) Uani d . 1 . . C
H18A .7223 -.3350 .2394 .136 Uiso calc R 1 . . H
H18B .7078 -.3888 .1613 .136 Uiso calc R 1 . . H
H18C .6287 -.3966 .1958 .136 Uiso calc R 1 . . H
C19 .5777(3) -.2262(5) .0865(3) .1102(19) Uani d . 1 . . C
H19A .6029 -.2761 .057 .165 Uiso calc R 1 . . H
H19B .5633 -.144 .0661 .165 Uiso calc R 1 . . H
H19C .5251 -.2664 .0898 .165 Uiso calc R 1 . . H
C20 .8973(2) -.0930(3) .15124(19) .0649(9) Uani d . 1 . . C
H20A .8725 -.189 .1328 .078 Uiso calc R 1 . . H
H20B .9457 -.0652 .1237 .078 Uiso calc R 1 . . H
C21 .9453(2) -.0976(3) .2313(2) .0632(9) Uani d . 1 . . C
C22 .9241(3) -.1940(4) .2735(2) .0838(12) Uani d . 1 . . C
H22 .877 -.263 .2498 .101 Uiso calc R 1 . . H
C23 .9661(3) -.1968(6) .3474(3) .1036(17) Uani d . 1 . . C
H23 .9498 -.262 .3759 .124 Uiso calc R 1 . . H
C24 1.0306(3) -.1070(6) .3795(3) .0994(15) Uani d . 1 . . C
H24 1.0637 -.1104 .438 .119 Uiso calc R 1 . . H
C25 1.0547(3) -.0116(5) .3388(3) .0894(13) Uani d . 1 . . C
H25 1.104 .055 .3632 .107 Uiso calc R 1 . . H
C26 1.0121(2) -.0073(4) .2645(2) .0735(10) Uani d . 1 . . C
H26 1.0288 .0567 .237 .088 Uiso calc R 1 . . H

loop_
_atom_site_aniso_label
_atom_site_aniso_U_11
_atom_site_aniso_U_22
_atom_site_aniso_U_33
_atom_site_aniso_U_12
_atom_site_aniso_U_13
_atom_site_aniso_U_23
S1 .0522(5) .0580(5) .0627(5) .0018(4) .0163(4) .0064(4)
S2 .0704(7) .0539(5) .0567(5) .0022(4) .0236(5) .0031(4)
O1 .107(2) .0590(14) .0616(15) -.0059(14) .0266(15) -.0099(12)
O2 .0675(17) .0697(15) .0802(17) .0114(13) .0274(14) .0150(13)
O3 .0841(18) .0625(14) .0633(15) -.0141(14) .0205(13) -.0006(12)
O4 .094(2) .0754(16) .0604(15) -.0146(14) .0345(14) -.0021(12)
O5 .0669(16) .0627(14) .0765(16) -.0036(12) .0276(13) .0110(12)
O6 .0517(15) .0693(15) .100(2) .0018(13) .0220(14) .0160(14)
N1 .0543(18) .0579(16) .0687(18) .0007(14) .0178(15) .0089(14)
N2 .0604(19) .0608(17) .0687(18) -.0045(15) .0219(15) .0048(14)
N3 .0497(17) .0519(14) .0582(16) -.0002(13) .0150(13) .0039(12)
N4 .070(2) .0557(15) .0529(16) -.0068(14) .0239(14) .0010(13)
C1 .051(2) .0530(17) .0442(17) .0015(15) .0113(15) .0007(14)
C2 .057(2) .0536(18) .0507(18) -.0038(16) .0162(17) .0011(15)
C3 .061(2) .060(2) .053(2) .0046(17) .0164(17) .0069(16)
C4 .068(3) .096(3) .0475(19) .003(2) .0156(19) -.0003(19)
C5 .118(4) .122(4) .090(3) .037(3) .028(3) -.016(3)
C6 .075(3) .157(5) .071(3) .009(3) .011(2) .015(3)
C7 .123(4) .179(6) .074(3) -.044(4) .049(3) -.001(3)
C8 .060(2) .062(2) .067(2) -.0085(18) .0148(18) -.0003(17)
C9 .064(2) .0566(19) .0454(18) -.0134(17) .0121(16) -.0027(14)
C10 .084(3) .071(3) .076(3) -.014(2) .009(2) .008(2)
C11 .120(5) .065(3) .081(3) -.024(3) .005(3) .006(2)
C12 .135(5) .065(3) .057(2) .015(3) .019(3) .0042(19)
C13 .089(3) .094(3) .088(3) .021(3) .031(3) .027(3)
C14 .077(3) .072(2) .098(3) .006(2) .028(2) .028(2)
C15 .066(3) .062(2) .059(2) -.0017(19) .0220(19) .0016(17)
C16 .062(2) .072(2) .078(3) -.0116(19) .029(2) .010(2)
C17 .126(4) .096(3) .131(4) .002(3) .087(4) .001(3)
C18 .098(3) .073(3) .120(4) -.011(2) .060(3) .015(2)
C19 .093(4) .118(4) .111(4) -.038(3) .018(3) .012(3)
C20 .070(2) .0580(19) .071(2) .0067(18) .027(2) -.0013(17)
C21 .048(2) .070(2) .070(2) .0102(18) .0169(18) .0037(19)
C22 .065(3) .092(3) .085(3) .000(2) .009(2) .024(2)
C23 .067(3) .141(4) .092(3) -.004(3) .008(3) .042(3)
C24 .065(3) .145(5) .076(3) .011(3) .005(2) .020(3)
C25 .058(3) .112(3) .087(3) .003(2) .005(2) -.001(3)
C26 .048(2) .081(2) .087(3) .003(2) .013(2) .002(2)

loop_
_atom_type_symbol
_atom_type_description
_atom_type_scat_dispersion_real
_atom_type_scat_dispersion_imag
_atom_type_scat_source
S S .1246 .1234 'International Tables Vol C Tables 4.2.6.8 and 6.1.1.4'
O O .0106 .0060 'International Tables Vol C Tables 4.2.6.8 and 6.1.1.4'
N N .0061 .0033 'International Tables Vol C Tables 4.2.6.8 and 6.1.1.4'
C C .0033 .0016 'International Tables Vol C Tables 4.2.6.8 and 6.1.1.4'
H H .0000 .0000 'International Tables Vol C Tables 4.2.6.8 and 6.1.1.4'

loop_
_geom_angle_atom_site_label_1
_geom_angle_atom_site_label_2
_geom_angle_atom_site_label_3
_geom_angle
C2 S1 C1 85.10(16)
O2 S2 O1 119.62(16)
O2 S2 N4 111.29(15)
O1 S2 N4 105.43(15)
O2 S2 C2 104.46(15)
O1 S2 C2 108.87(15)
N4 S2 C2 106.52(14)
C3 O4 C4 122.3(3)
C15 O5 C16 121.1(3)
C1 N1 N2 111.2(3)
C2 N2 N1 111.3(3)
C1 N3 C15 118.6(3)
C1 N3 C20 118.8(3)
C15 N3 C20 122.6(3)
C3 N4 C8 122.9(3)
C3 N4 S2 117.9(2)
C8 N4 S2 118.7(2)
N1 C1 N3 121.0(3)
N1 C1 S1 115.6(2)
N3 C1 S1 123.4(2)
N2 C2 S1 116.9(2)
N2 C2 S2 123.2(2)
S1 C2 S2 119.6(2)
O3 C3 O4 128.6(3)
O3 C3 N4 122.3(3)
O4 C3 N4 109.1(3)
O4 C4 C6 109.8(3)
O4 C4 C7 101.9(3)
C6 C4 C7 112.9(4)
O4 C4 C5 108.9(3)
C6 C4 C5 111.3(4)
C7 C4 C5 111.7(4)
C4 C5 H5A 109.5
C4 C5 H5B 109.5
H5A C5 H5B 109.5
C4 C5 H5C 109.5
H5A C5 H5C 109.5
H5B C5 H5C 109.5
C4 C6 H6A 109.5
C4 C6 H6B 109.5
H6A C6 H6B 109.5
C4 C6 H6C 109.5
H6A C6 H6C 109.5
H6B C6 H6C 109.5
C4 C7 H7A 109.5
C4 C7 H7B 109.5
H7A C7 H7B 109.5
C4 C7 H7C 109.5
H7A C7 H7C 109.5
H7B C7 H7C 109.5
N4 C8 C9 114.4(3)
N4 C8 H8A 108.7
C9 C8 H8A 108.7
N4 C8 H8B 108.7
C9 C8 H8B 108.7
H8A C8 H8B 107.6
C14 C9 C10 117.6(4)
C14 C9 C8 125.0(3)
C10 C9 C8 117.3(3)
C11 C10 C9 119.9(4)
C11 C10 H10 120.1
C9 C10 H10 120.1
C12 C11 C10 122.1(4)
C12 C11 H11 118.9
C10 C11 H11 118.9
C11 C12 C13 119.1(4)
C11 C12 H12 120.4
C13 C12 H12 120.4
C12 C13 C14 119.7(4)
C12 C13 H13 120.1
C14 C13 H13 120.1
C9 C14 C13 121.5(4)
C9 C14 H14 119.3
C13 C14 H14 119.3
O6 C15 O5 126.6(3)
O6 C15 N3 122.8(3)
O5 C15 N3 110.6(3)
O5 C16 C17 109.7(3)
O5 C16 C19 108.6(3)
C17 C16 C19 113.9(4)
O5 C16 C18 101.4(3)
C17 C16 C18 111.5(3)
C19 C16 C18 111.0(4)
C16 C17 H17A 109.5
C16 C17 H17B 109.5
H17A C17 H17B 109.5
C16 C17 H17C 109.5
H17A C17 H17C 109.5
H17B C17 H17C 109.5
C16 C18 H18A 109.5
C16 C18 H18B 109.5
H18A C18 H18B 109.5
C16 C18 H18C 109.5
H18A C18 H18C 109.5
H18B C18 H18C 109.5
C16 C19 H19A 109.5
C16 C19 H19B 109.5
H19A C19 H19B 109.5
C16 C19 H19C 109.5
H19A C19 H19C 109.5
H19B C19 H19C 109.5
C21 C20 N3 113.1(3)
C21 C20 H20A 109.0
N3 C20 H20A 109.0
C21 C20 H20B 109.0
N3 C20 H20B 109.0
H20A C20 H20B 107.8
C22 C21 C26 118.5(4)
C22 C21 C20 120.3(4)
C26 C21 C20 121.2(3)
C23 C22 C21 120.6(4)
C23 C22 H22 119.7
C21 C22 H22 119.7
C24 C23 C22 120.4(5)
C24 C23 H23 119.8
C22 C23 H23 119.8
C23 C24 C25 120.4(5)
C23 C24 H24 119.8
C25 C24 H24 119.8
C24 C25 C26 119.5(5)
C24 C25 H25 120.2
C26 C25 H25 120.2
C21 C26 C25 120.5(4)
C21 C26 H26 119.8
C25 C26 H26 119.8

loop_
_geom_bond_atom_site_label_1
_geom_bond_atom_site_label_2
_geom_bond_site_symmetry_2
_geom_bond_distance
_geom_bond_publ_flag
S1 C2 . 1.712(3) ?
S1 C1 . 1.725(3) ?
S2 O2 . 1.415(2) ?
S2 O1 . 1.422(2) ?
S2 N4 . 1.652(3) ?
S2 C2 . 1.752(3) ?
O3 C3 . 1.196(4) ?
O4 C3 . 1.314(4) ?
O4 C4 . 1.488(4) ?
O5 C15 . 1.320(4) ?
O5 C16 . 1.495(4) ?
O6 C15 . 1.203(4) ?
N1 C1 . 1.307(4) ?
N1 N2 . 1.385(4) ?
N2 C2 . 1.288(4) ?
N3 C1 . 1.376(4) ?
N3 C15 . 1.381(4) ?
N3 C20 . 1.503(4) ?
N4 C3 . 1.404(4) ?
N4 C8 . 1.487(4) ?
C4 C6 . 1.502(5) ?
C4 C7 . 1.506(5) ?
C4 C5 . 1.509(6) ?
C5 H5A . .99(3) ?
C5 H5B . .98(3) ?
C5 H5C . .98(3) ?
C6 H6A . 1.01(3) ?
C6 H6B . 1.01(3) ?
C6 H6C . 1.01(3) ?
C7 H7A . .92(3) ?
C7 H7B . .92(3) ?
C7 H7C . .92(3) ?
C8 C9 . 1.509(5) ?
C8 H8A . 1.02(2) ?
C8 H8B . 1.02(2) ?
C9 C14 . 1.360(5) ?
C9 C10 . 1.386(5) ?
C10 C11 . 1.378(6) ?
C10 H10 . 1.07(4) ?
C11 C12 . 1.343(6) ?
C11 H11 . .87(4) ?
C12 C13 . 1.355(6) ?
C12 H12 . 1.00(4) ?
C13 C14 . 1.401(5) ?
C13 H13 . .91(4) ?
C14 H14 . .85(4) ?
C16 C17 . 1.502(5) ?
C16 C19 . 1.509(5) ?
C16 C18 . 1.509(5) ?
C17 H17A . .98(3) ?
C17 H17B . .98(3) ?
C17 H17C . .98(3) ?
C18 H18A . .96(2) ?
C18 H18B . .96(2) ?
C18 H18C . .96(2) ?
C19 H19A . .93(3) ?
C19 H19B . .93(3) ?
C19 H19C . .93(3) ?
C20 C21 . 1.501(5) ?
C20 H20A . 1.08(2) ?
C20 H20B . 1.08(2) ?
C21 C22 . 1.385(5) ?
C21 C26 . 1.388(5) ?
C22 C23 . 1.379(6) ?
C22 H22 . 1.02(4) ?
C23 C24 . 1.358(6) ?
C23 H23 . .95(4) ?
C24 C25 . 1.378(6) ?
C24 H24 . 1.10(5) ?
C25 C26 . 1.390(6) ?
C25 H25 . 1.02(4) ?
C26 H26 . .93(4) ?

loop_
_geom_torsion_atom_site_label_1
_geom_torsion_atom_site_label_2
_geom_torsion_atom_site_label_3
_geom_torsion_atom_site_label_4
_geom_torsion
C1 N1 N2 C2 .0(4)
O2 S2 N4 C3 -57.6(3)
O1 S2 N4 C3 171.2(3)
C2 S2 N4 C3 55.6(3)
O2 S2 N4 C8 114.8(3)
O1 S2 N4 C8 -16.3(3)
C2 S2 N4 C8 -131.9(3)
N2 N1 C1 N3 179.5(3)
N2 N1 C1 S1 .3(4)
C15 N3 C1 N1 176.6(3)
C20 N3 C1 N1 -4.5(4)
C15 N3 C1 S1 -4.2(4)
C20 N3 C1 S1 174.6(2)
C2 S1 C1 N1 -.3(3)
C2 S1 C1 N3 -179.5(3)
N1 N2 C2 S1 -.2(4)
N1 N2 C2 S2 173.4(2)
C1 S1 C2 N2 .3(3)
C1 S1 C2 S2 -173.6(2)
O2 S2 C2 N2 172.9(3)
O1 S2 C2 N2 -58.3(3)
N4 S2 C2 N2 55.0(3)
O2 S2 C2 S1 -13.7(2)
O1 S2 C2 S1 115.2(2)
N4 S2 C2 S1 -131.5(2)
C4 O4 C3 O3 -.2(6)
C4 O4 C3 N4 179.0(3)
C8 N4 C3 O3 -178.7(3)
S2 N4 C3 O3 -6.6(5)
C8 N4 C3 O4 2.0(4)
S2 N4 C3 O4 174.1(2)
C3 O4 C4 C6 59.8(5)
C3 O4 C4 C7 179.7(3)
C3 O4 C4 C5 -62.2(5)
C3 N4 C8 C9 91.2(4)
S2 N4 C8 C9 -80.9(3)
N4 C8 C9 C14 12.7(5)
N4 C8 C9 C10 -169.9(3)
C14 C9 C10 C11 2.1(6)
C8 C9 C10 C11 -175.6(4)
C9 C10 C11 C12 -.4(7)
C10 C11 C12 C13 -.7(7)
C11 C12 C13 C14 .1(7)
C10 C9 C14 C13 -2.6(6)
C8 C9 C14 C13 174.8(4)
C12 C13 C14 C9 1.6(7)
C16 O5 C15 O6 -1.6(5)
C16 O5 C15 N3 178.3(3)
C1 N3 C15 O6 2.4(5)
C20 N3 C15 O6 -176.4(3)
C1 N3 C15 O5 -177.5(3)
C20 N3 C15 O5 3.7(4)
C15 O5 C16 C17 -59.8(4)
C15 O5 C16 C19 65.3(4)
C15 O5 C16 C18 -177.8(3)
C1 N3 C20 C21 94.7(4)
C15 N3 C20 C21 -86.5(4)
N3 C20 C21 C22 97.0(4)
N3 C20 C21 C26 -83.7(4)
C26 C21 C22 C23 2.5(6)
C20 C21 C22 C23 -178.2(4)
C21 C22 C23 C24 -1.7(7)
C22 C23 C24 C25 .2(8)
C23 C24 C25 C26 .4(7)
C22 C21 C26 C25 -1.8(6)
C20 C21 C26 C25 178.9(3)
C24 C25 C26 C21 .4(6)

loop_
_cod_related_entry_id
_cod_related_entry_database
_cod_related_entry_code
1 ChemSpider 21107217
